data_7207817
loop_
_publ_author_name
'Xu, Xinxin'
'Zhang, Xia'
'Liu, Xiaoxia'
'Wang, Linshan'
'Wang, Enbo'

_publ_section_title
;
 Two 2D \\rightarrow 3D entangled coordination polymers with polycatenated
 and polythreaded features based on 44-sql layers
;
_journal_issue 9
_journal_name_full CrystEngComm
_journal_page_first 3264
_journal_paper_doi 10.1039/c2ce06593b
_journal_volume 14
_journal_year 2012
_chemical_formula_sum 'C48 H40 Cd2 N4 O12'
_chemical_formula_weight 1089.64
_chemical_name_systematic
;
?
;
_space_group_IT_number 14
_symmetry_cell_setting monoclinic
_symmetry_space_group_name_Hall '-P 2ybc'
_symmetry_space_group_name_H-M 'P 1 21/c 1'
_atom_sites_solution_hydrogens geom
_atom_sites_solution_primary direct
_atom_sites_solution_secondary difmap
_audit_creation_method SHELXL-97
_cell_angle_alpha 90.00
_cell_angle_beta 91.183(2)
_cell_angle_gamma 90.00
_cell_formula_units_Z 4
_cell_length_a 23.7711(16)
_cell_length_b 18.2299(12)
_cell_length_c 10.4033(7)
_cell_measurement_reflns_used 26667
_cell_measurement_temperature 293(2)
_cell_measurement_theta_max 26.31
_cell_measurement_theta_min 1.71
_cell_volume 4507.3(5)
_computing_cell_refinement 'SAINT (Bruker, 1999)'
_computing_data_collection 'SMART (Bruker, 1997)'
_computing_data_reduction SAINT
_computing_molecular_graphics 'SHELXTL-PLUS (Sheldrick, 1990)'
_computing_publication_material SHELXL-97
_computing_structure_refinement 'SHELXL-97 (Sheldrick, 1997)'
_computing_structure_solution 'SHELXS-97 (Sheldrick, 1990)'
_diffrn_ambient_temperature 293(2)
_diffrn_measured_fraction_theta_full 0.971
_diffrn_measured_fraction_theta_max 0.971
_diffrn_radiation_monochromator graphite
_diffrn_radiation_source 'fine-focus sealed tube'
_diffrn_radiation_type MoK\a
_diffrn_radiation_wavelength 0.71073
_diffrn_reflns_av_R_equivalents 0.0253
_diffrn_reflns_av_sigmaI/netI 0.0262
_diffrn_reflns_limit_h_max 29
_diffrn_reflns_limit_h_min -29
_diffrn_reflns_limit_k_max 22
_diffrn_reflns_limit_k_min -10
_diffrn_reflns_limit_l_max 12
_diffrn_reflns_limit_l_min -12
_diffrn_reflns_number 26667
_diffrn_reflns_theta_full 26.31
_diffrn_reflns_theta_max 26.31
_diffrn_reflns_theta_min 1.71
_exptl_absorpt_coefficient_mu 1.012
_exptl_absorpt_correction_T_max 0.836
_exptl_absorpt_correction_T_min 0.581
_exptl_absorpt_correction_type multi-scan
_exptl_absorpt_process_details 'SADABS (Sheldrick, 1996)'
_exptl_crystal_colour colorless
_exptl_crystal_density_diffrn 1.606
_exptl_crystal_density_method 'not measured'
_exptl_crystal_description plate
_exptl_crystal_F_000 2192
_exptl_crystal_size_max 0.547
_exptl_crystal_size_mid 0.521
_exptl_crystal_size_min 0.177
_refine_diff_density_max 0.883
_refine_diff_density_min -0.385
_refine_diff_density_rms 0.080
_refine_ls_extinction_method none
_refine_ls_goodness_of_fit_ref 1.022
_refine_ls_hydrogen_treatment mixed
_refine_ls_matrix_type full
_refine_ls_number_parameters 656
_refine_ls_number_reflns 8883
_refine_ls_number_restraints 20
_refine_ls_restrained_S_all 1.021
_refine_ls_R_factor_all 0.0380
_refine_ls_R_factor_gt 0.0301
_refine_ls_shift/su_max 0.004
_refine_ls_shift/su_mean 0.000
_refine_ls_structure_factor_coef Fsqd
_refine_ls_weighting_details 'calc w=1/[\s^2^(Fo^2^)+(0.0650P)^2^+0.0000P] where P=(Fo^2^+2Fc^2^)/3'
_refine_ls_weighting_scheme calc
_refine_ls_wR_factor_gt 0.0885
_refine_ls_wR_factor_ref 0.0937
_reflns_number_gt 7563
_reflns_number_total 8883
_reflns_threshold_expression >2sigma(I)
_cod_data_source_file c2ce06593b.txt
_cod_data_source_block 2
_cod_depositor_comments
;
The following automatic conversions were performed:

'_symmetry_cell_setting' value 'Monoclinic' changed to 'monoclinic'
according to /home/saulius/struct/CIF-dictionaries/cif_core.dic
dictionary named 'cif_core.dic' version 2.4.1 from 2010-06-29.

Automatic conversion script
Id: cif_fix_values 1715 2011-07-08 13:25:40Z adriana 
;
_cod_original_sg_symbol_H-M P2(1)/c
_cod_database_code 7207817

loop_
_symmetry_equiv_pos_as_xyz
'x, y, z'
'-x, y+1/2, -z+1/2'
'-x, -y, -z'
'x, -y-1/2, z-1/2'

loop_
_atom_site_label
_atom_site_type_symbol
_atom_site_fract_x
_atom_site_fract_y
_atom_site_fract_z
_atom_site_U_iso_or_equiv
_atom_site_adp_type
_atom_site_occupancy
_atom_site_symmetry_multiplicity
_atom_site_calc_flag
_atom_site_refinement_flags
Cd1 Cd 0.179158(7) 0.467023(12) 0.586916(16) 0.02189(7) Uani 1 1 d .
Cd2 Cd 0.318552(7) 0.505817(12) 0.402059(16) 0.02155(7) Uani 1 1 d .
O6 O 0.36240(7) 0.57789(11) 0.55149(18) 0.0308(5) Uani 1 1 d .
O1 O 0.23065(7) 0.54628(10) 0.47109(17) 0.0268(4) Uani 1 1 d .
O5 O 0.41020(8) 0.47765(11) 0.5053(2) 0.0334(5) Uani 1 1 d .
C1 C 0.22761(10) 0.60420(15) 0.4006(2) 0.0227(5) Uani 1 1 d .
O2 O 0.26776(7) 0.62064(11) 0.32951(18) 0.0317(4) Uani 1 1 d .
N1 N 0.20789(9) 0.53234(13) 0.7684(2) 0.0276(5) Uani 1 1 d .
N3 N 0.28909(9) 0.44873(13) 0.2137(2) 0.0276(5) Uani 1 1 d .
C13 C 0.40709(11) 0.53968(16) 0.5560(3) 0.0261(6) Uani 1 1 d .
N4 N 0.38061(9) 0.53926(13) 0.2341(2) 0.0274(5) Uani 1 1 d .
C4 C 0.11943(11) 0.75427(15) 0.3219(2) 0.0266(6) Uani 1 1 d .
N2 N 0.11390(9) 0.44555(13) 0.7551(2) 0.0275(5) Uani 1 1 d .
C3 C 0.17085(11) 0.71098(16) 0.3420(3) 0.0285(6) Uani 1 1 d D
C14 C 0.45814(11) 0.57129(16) 0.6188(3) 0.0281(6) Uani 1 1 d D
C35 C 0.17539(12) 0.52543(16) 0.8736(3) 0.0279(6) Uani 1 1 d .
C47 C 0.32147(11) 0.45887(15) 0.1092(3) 0.0280(6) Uani 1 1 d .
C2 C 0.17508(10) 0.64740(16) 0.4025(2) 0.0245(6) Uani 1 1 d D
C43 C 0.40492(13) 0.51741(19) 0.0114(3) 0.0366(7) Uani 1 1 d .
C19 C 0.59160(10) 0.75401(16) 0.8558(2) 0.0269(6) Uani 1 1 d .
C25 C 0.25382(12) 0.57428(17) 0.7754(3) 0.0341(7) Uani 1 1 d .
H25A H 0.2759 0.5789 0.7032 0.041 Uiso 1 1 calc R
C31 C 0.09079(13) 0.47179(18) 0.9760(3) 0.0355(7) Uani 1 1 d .
C20 C 0.60220(11) 0.69436(16) 0.7754(3) 0.0294(6) Uani 1 1 d .
H20A H 0.6392 0.6825 0.7567 0.035 Uiso 1 1 calc R
C15 C 0.45563(11) 0.63182(17) 0.6904(3) 0.0286(6) Uani 1 1 d D
C9 C 0.12219(10) 0.81497(16) 0.2403(3) 0.0293(6) Uani 1 1 d .
H9A H 0.1569 0.8298 0.2100 0.035 Uiso 1 1 calc R
C34 C 0.06881(11) 0.40310(18) 0.7487(3) 0.0351(7) Uani 1 1 d .
H34A H 0.0607 0.3793 0.6715 0.042 Uiso 1 1 calc R
C21 C 0.55915(11) 0.65291(16) 0.7233(3) 0.0282(6) Uani 1 1 d .
H21A H 0.5672 0.6133 0.6704 0.034 Uiso 1 1 calc R
C5 C 0.06700(11) 0.73519(17) 0.3724(3) 0.0341(7) Uani 1 1 d .
H5A H 0.0645 0.6967 0.4306 0.041 Uiso 1 1 calc R
C16 C 0.50300(10) 0.67036(16) 0.7500(2) 0.0271(6) Uani 1 1 d .
C8 C 0.07483(11) 0.85313(16) 0.2040(2) 0.0277(6) Uani 1 1 d .
H8A H 0.0776 0.8934 0.1496 0.033 Uiso 1 1 calc R
C29 C 0.15029(15) 0.5538(2) 1.0983(3) 0.0485(9) Uani 1 1 d .
H29A H 0.1583 0.5791 1.1740 0.058 Uiso 1 1 calc R
C37 C 0.24321(12) 0.40669(17) 0.2036(3) 0.0346(7) Uani 1 1 d .
H37A H 0.2212 0.3994 0.2754 0.042 Uiso 1 1 calc R
C45 C 0.45979(13) 0.5997(2) 0.1401(3) 0.0438(8) Uani 1 1 d .
H45A H 0.4895 0.6325 0.1507 0.053 Uiso 1 1 calc R
C42 C 0.39228(15) 0.4803(2) -0.1063(3) 0.0475(9) Uani 1 1 d .
H42A H 0.4155 0.4862 -0.1764 0.057 Uiso 1 1 calc R
C40 C 0.30967(13) 0.42544(18) -0.0106(3) 0.0363(7) Uani 1 1 d .
C32 C 0.04345(13) 0.42627(19) 0.9655(3) 0.0410(8) Uani 1 1 d .
H32A H 0.0200 0.4197 1.0350 0.049 Uiso 1 1 calc R
C18 C 0.53574(11) 0.76923(18) 0.8864(3) 0.0349(7) Uani 1 1 d .
H18A H 0.5279 0.8072 0.9430 0.042 Uiso 1 1 calc R
C26 C 0.26975(13) 0.61143(19) 0.8875(3) 0.0435(8) Uani 1 1 d .
H26A H 0.3023 0.6397 0.8905 0.052 Uiso 1 1 calc R
C30 C 0.10445(16) 0.5107(2) 1.0915(3) 0.0476(9) Uani 1 1 d .
H30A H 0.0815 0.5063 1.1624 0.057 Uiso 1 1 calc R
C17 C 0.49212(11) 0.72834(18) 0.8331(3) 0.0352(7) Uani 1 1 d .
H17A H 0.4552 0.7397 0.8530 0.042 Uiso 1 1 calc R
C33 C 0.03248(13) 0.39184(19) 0.8516(3) 0.0413(8) Uani 1 1 d .
H33A H 0.0014 0.3613 0.8421 0.050 Uiso 1 1 calc R
C36 C 0.12562(11) 0.47951(16) 0.8676(3) 0.0269(6) Uani 1 1 d .
C39 C 0.26054(14) 0.38228(18) -0.0172(3) 0.0449(8) Uani 1 1 d .
H39A H 0.2504 0.3594 -0.0942 0.054 Uiso 1 1 calc R
C46 C 0.42396(12) 0.58461(18) 0.2436(3) 0.0378(7) Uani 1 1 d .
H46A H 0.4312 0.6076 0.3220 0.045 Uiso 1 1 calc R
C38 C 0.22757(13) 0.37346(18) 0.0875(3) 0.0414(8) Uani 1 1 d .
H38A H 0.1949 0.3455 0.0815 0.050 Uiso 1 1 calc R
C28 C 0.18780(13) 0.56180(18) 0.9899(3) 0.0385(7) Uani 1 1 d .
C27 C 0.23642(14) 0.60561(19) 0.9940(3) 0.0453(8) Uani 1 1 d .
H27A H 0.2462 0.6308 1.0689 0.054 Uiso 1 1 calc R
C44 C 0.45058(14) 0.5660(2) 0.0249(3) 0.0444(8) Uani 1 1 d .
H44A H 0.4741 0.5749 -0.0437 0.053 Uiso 1 1 calc R
C41 C 0.34657(15) 0.4364(2) -0.1160(3) 0.0496(9) Uani 1 1 d .
H41A H 0.3388 0.4126 -0.1934 0.060 Uiso 1 1 calc R
C48 C 0.37032(11) 0.50624(16) 0.1192(3) 0.0272(6) Uani 1 1 d .
O3W O 0.15809(14) 0.25466(17) 0.7493(3) 0.0719(8) Uani 1 1 d D
O2W O 0.36530(12) 0.72983(15) 0.4999(3) 0.0556(6) Uani 1 1 d D
O4W O 0.11278(11) 0.25785(15) 0.5005(3) 0.0552(6) Uani 1 1 d D
O1W O 0.32741(16) 0.74204(18) 0.2465(3) 0.0823(10) Uani 1 1 d D
C22 C 0.63602(11) 0.80223(16) 0.9049(3) 0.0292(6) Uani 1 1 d D
C23 C 0.68961(11) 0.80137(16) 0.8721(3) 0.0274(6) Uani 1 1 d D
C24 C 0.72925(11) 0.85985(16) 0.9120(2) 0.0279(6) Uani 1 1 d .
O7 O 0.77466(8) 0.86499(13) 0.84837(19) 0.0389(5) Uani 1 1 d .
O8 O 0.71786(8) 0.90234(13) 1.0005(2) 0.0462(6) Uani 1 1 d .
C6 C 0.01959(11) 0.77331(17) 0.3360(3) 0.0330(7) Uani 1 1 d .
H6A H -0.0148 0.7601 0.3700 0.040 Uiso 1 1 calc R
C7 C 0.02185(10) 0.83148(15) 0.2492(2) 0.0259(6) Uani 1 1 d .
C10 C -0.03015(11) 0.86467(16) 0.2003(2) 0.0267(6) Uani 1 1 d D
C11 C -0.03389(11) 0.92484(16) 0.1277(3) 0.0282(6) Uani 1 1 d D
C12 C -0.08767(11) 0.94975(17) 0.0685(2) 0.0273(6) Uani 1 1 d .
O3 O -0.12917(7) 0.90536(11) 0.06508(18) 0.0306(4) Uani 1 1 d .
O4 O -0.08975(8) 1.01177(12) 0.0173(2) 0.0334(5) Uani 1 1 d .
H4 H -0.0020(8) 0.9511(13) 0.102(2) 0.021(7) Uiso 1 1 d D
H5 H 0.4908(8) 0.5447(15) 0.604(3) 0.033(8) Uiso 1 1 d D
H7 H 0.6255(12) 0.8396(12) 0.961(2) 0.039(9) Uiso 1 1 d D
H1 H 0.1444(7) 0.6268(14) 0.444(2) 0.024(7) Uiso 1 1 d D
H8 H 0.7045(12) 0.7690(14) 0.814(2) 0.042(9) Uiso 1 1 d D
H3 H -0.0631(8) 0.8392(15) 0.215(3) 0.038(8) Uiso 1 1 d D
H2 H 0.2013(8) 0.7308(16) 0.300(2) 0.034(8) Uiso 1 1 d D
H6 H 0.4204(7) 0.6517(16) 0.708(3) 0.036(8) Uiso 1 1 d D
H10 H 0.3046(13) 0.7075(15) 0.250(3) 0.068(13) Uiso 1 1 d D
H13 H 0.1496(13) 0.2567(19) 0.8275(14) 0.061(12) Uiso 1 1 d D
H15 H 0.1271(14) 0.2970(12) 0.472(3) 0.061 Uiso 1 1 d D
H16 H 0.1232(15) 0.2551(19) 0.5802(14) 0.068(14) Uiso 1 1 d D
H11 H 0.3521(14) 0.7368(17) 0.4264(16) 0.056(12) Uiso 1 1 d D
H12 H 0.3561(15) 0.6889(11) 0.528(3) 0.059(13) Uiso 1 1 d D
H9 H 0.3362(14) 0.7495(18) 0.1695(14) 0.059 Uiso 1 1 d D
H14 H 0.1821(12) 0.2878(15) 0.734(3) 0.059 Uiso 1 1 d D

loop_
_atom_site_aniso_label
_atom_site_aniso_U_11
_atom_site_aniso_U_22
_atom_site_aniso_U_33
_atom_site_aniso_U_23
_atom_site_aniso_U_13
_atom_site_aniso_U_12
Cd1 0.01791(11) 0.02575(14) 0.02193(11) -0.00096(7) -0.00160(7) -0.00166(7)
Cd2 0.01591(11) 0.02568(13) 0.02300(11) -0.00101(7) -0.00111(7) -0.00034(7)
O6 0.0200(9) 0.0372(12) 0.0349(10) -0.0067(9) -0.0048(7) -0.0008(9)
O1 0.0203(9) 0.0261(10) 0.0341(10) 0.0076(8) -0.0012(7) 0.0040(8)
O5 0.0277(10) 0.0310(12) 0.0412(11) -0.0085(10) -0.0090(9) -0.0022(9)
C1 0.0214(12) 0.0231(14) 0.0235(12) -0.0032(11) -0.0051(10) -0.0010(11)
O2 0.0244(9) 0.0325(12) 0.0382(10) 0.0104(9) 0.0055(8) 0.0036(9)
N1 0.0258(12) 0.0274(14) 0.0294(12) -0.0003(10) -0.0036(9) -0.0004(10)
N3 0.0251(11) 0.0278(13) 0.0298(11) -0.0004(10) -0.0021(9) -0.0004(10)
C13 0.0201(13) 0.0336(17) 0.0245(13) 0.0015(12) -0.0029(10) -0.0061(12)
N4 0.0254(11) 0.0307(14) 0.0261(11) -0.0004(10) 0.0010(9) -0.0005(10)
C4 0.0242(13) 0.0263(15) 0.0292(13) 0.0000(12) -0.0034(10) 0.0030(11)
N2 0.0233(11) 0.0305(14) 0.0288(11) -0.0029(10) 0.0020(9) -0.0007(10)
C3 0.0231(13) 0.0299(17) 0.0323(14) 0.0006(12) -0.0033(11) 0.0001(12)
C14 0.0216(13) 0.0321(17) 0.0304(14) -0.0011(12) -0.0042(11) -0.0042(12)
C35 0.0318(15) 0.0262(15) 0.0254(13) 0.0007(12) -0.0037(11) 0.0027(12)
C47 0.0285(14) 0.0247(15) 0.0306(14) 0.0002(12) -0.0043(11) 0.0041(12)
C2 0.0211(12) 0.0286(15) 0.0238(12) 0.0017(11) -0.0005(10) 0.0010(11)
C43 0.0397(17) 0.0415(19) 0.0288(15) 0.0033(14) 0.0036(13) 0.0035(15)
C19 0.0235(13) 0.0297(16) 0.0273(13) -0.0003(12) -0.0019(10) -0.0037(11)
C25 0.0310(15) 0.0339(18) 0.0372(15) -0.0018(13) -0.0036(12) -0.0049(13)
C31 0.0377(17) 0.0396(19) 0.0294(15) 0.0035(13) 0.0052(12) 0.0055(14)
C20 0.0201(12) 0.0309(16) 0.0371(15) -0.0048(13) -0.0041(11) 0.0033(12)
C15 0.0219(13) 0.0335(17) 0.0303(14) -0.0003(12) 0.0004(11) -0.0028(12)
C9 0.0202(12) 0.0305(16) 0.0372(15) 0.0041(13) -0.0001(11) -0.0025(12)
C34 0.0293(14) 0.0408(19) 0.0355(15) -0.0042(14) 0.0045(12) -0.0055(14)
C21 0.0267(13) 0.0241(15) 0.0338(14) -0.0056(12) -0.0022(11) -0.0014(12)
C5 0.0307(15) 0.0340(17) 0.0377(15) 0.0127(13) 0.0014(12) 0.0015(13)
C16 0.0235(13) 0.0302(16) 0.0275(13) -0.0014(12) -0.0033(10) -0.0056(12)
C8 0.0283(13) 0.0258(15) 0.0289(13) 0.0070(12) -0.0011(11) 0.0029(12)
C29 0.059(2) 0.064(3) 0.0223(14) -0.0092(15) 0.0013(14) 0.0023(19)
C37 0.0318(14) 0.0347(18) 0.0372(15) 0.0007(14) -0.0040(12) -0.0036(13)
C45 0.0374(17) 0.047(2) 0.0471(18) 0.0028(16) 0.0083(14) -0.0119(16)
C42 0.053(2) 0.066(2) 0.0238(15) -0.0027(15) 0.0101(14) 0.0014(19)
C40 0.0437(17) 0.0390(19) 0.0258(14) -0.0031(13) -0.0061(12) 0.0012(14)
C32 0.0384(16) 0.047(2) 0.0377(16) 0.0073(15) 0.0131(13) -0.0016(15)
C18 0.0284(14) 0.0408(19) 0.0355(15) -0.0144(14) 0.0022(12) -0.0034(13)
C26 0.0417(17) 0.041(2) 0.0468(18) -0.0052(16) -0.0138(14) -0.0101(15)
C30 0.057(2) 0.063(2) 0.0232(15) 0.0018(15) 0.0099(14) 0.0053(19)
C17 0.0223(13) 0.0439(19) 0.0394(15) -0.0090(14) 0.0025(11) -0.0023(13)
C33 0.0341(16) 0.043(2) 0.0471(18) 0.0026(15) 0.0107(13) -0.0080(15)
C36 0.0287(14) 0.0270(15) 0.0249(13) 0.0003(12) -0.0019(11) 0.0049(12)
C39 0.0550(19) 0.042(2) 0.0369(16) -0.0071(15) -0.0146(14) -0.0080(17)
C46 0.0351(16) 0.0415(19) 0.0367(16) -0.0043(14) 0.0012(12) -0.0076(14)
C38 0.0415(17) 0.0378(19) 0.0443(18) -0.0018(15) -0.0133(14) -0.0124(15)
C28 0.0469(18) 0.0386(19) 0.0296(15) -0.0038(13) -0.0070(13) 0.0027(15)
C27 0.0505(18) 0.048(2) 0.0364(17) -0.0134(16) -0.0121(14) -0.0035(17)
C44 0.0409(17) 0.053(2) 0.0398(17) 0.0085(16) 0.0129(14) -0.0039(16)
C41 0.065(2) 0.057(2) 0.0263(15) -0.0112(16) -0.0029(15) -0.0016(19)
C48 0.0255(14) 0.0295(16) 0.0266(13) 0.0018(12) 0.0010(11) 0.0055(12)
O3W 0.102(2) 0.061(2) 0.0529(17) 0.0003(14) 0.0188(16) -0.0194(17)
O2W 0.0702(18) 0.0426(17) 0.0541(16) -0.0015(13) 0.0042(14) -0.0039(14)
O4W 0.0606(16) 0.0444(16) 0.0606(17) 0.0000(13) 0.0041(13) -0.0045(13)
O1W 0.129(3) 0.062(2) 0.0564(17) 0.0021(15) 0.0217(18) -0.048(2)
C22 0.0298(14) 0.0300(16) 0.0276(13) -0.0053(12) -0.0048(11) -0.0018(13)
C23 0.0267(13) 0.0243(15) 0.0309(14) -0.0071(12) -0.0026(11) 0.0001(12)
C24 0.0292(14) 0.0244(15) 0.0296(14) 0.0035(12) -0.0132(11) -0.0003(12)
O7 0.0300(10) 0.0494(14) 0.0373(11) -0.0004(10) -0.0010(8) -0.0127(10)
O8 0.0383(11) 0.0407(13) 0.0590(14) -0.0248(12) -0.0179(10) 0.0066(11)
C6 0.0225(13) 0.0365(18) 0.0402(15) 0.0076(14) 0.0038(11) 0.0055(13)
C7 0.0246(13) 0.0245(15) 0.0284(13) -0.0010(12) -0.0031(10) 0.0040(11)
C10 0.0229(13) 0.0294(16) 0.0278(13) -0.0014(12) -0.0032(10) 0.0025(12)
C11 0.0213(13) 0.0312(16) 0.0319(14) 0.0012(12) -0.0041(11) 0.0022(12)
C12 0.0241(13) 0.0332(17) 0.0244(13) -0.0004(12) -0.0025(10) 0.0077(12)
O3 0.0227(9) 0.0354(12) 0.0335(10) 0.0050(9) -0.0067(8) 0.0006(9)
O4 0.0269(10) 0.0336(12) 0.0393(11) 0.0099(10) -0.0039(9) 0.0077(9)

loop_
_atom_type_symbol
_atom_type_description
_atom_type_scat_dispersion_real
_atom_type_scat_dispersion_imag
_atom_type_scat_source
C C 0.0033 0.0016 'International Tables Vol C Tables 4.2.6.8 and 6.1.1.4'
H H 0.0000 0.0000 'International Tables Vol C Tables 4.2.6.8 and 6.1.1.4'
N N 0.0061 0.0033 'International Tables Vol C Tables 4.2.6.8 and 6.1.1.4'
O O 0.0106 0.0060 'International Tables Vol C Tables 4.2.6.8 and 6.1.1.4'
Cd Cd -0.8075 1.2024 'International Tables Vol C Tables 4.2.6.8 and 6.1.1.4'

loop_
_geom_angle_atom_site_label_1
_geom_angle_atom_site_label_2
_geom_angle_atom_site_label_3
_geom_angle
_geom_angle_site_symmetry_1
_geom_angle_site_symmetry_3
O7 Cd1 O3 92.54(7) 2_646 2_545
O7 Cd1 O1 114.90(7) 2_646 .
O3 Cd1 O1 103.18(7) 2_545 .
O7 Cd1 N1 92.70(8) 2_646 .
O3 Cd1 N1 165.04(7) 2_545 .
O1 Cd1 N1 87.25(7) . .
O7 Cd1 N2 88.04(8) 2_646 .
O3 Cd1 N2 95.21(7) 2_545 .
O1 Cd1 N2 149.44(8) . .
N1 Cd1 N2 70.97(8) . .
O7 Cd1 O4 143.31(7) 2_646 2_545
O3 Cd1 O4 55.18(7) 2_545 2_545
O1 Cd1 O4 91.44(6) . 2_545
N1 Cd1 O4 114.70(7) . 2_545
N2 Cd1 O4 79.20(7) . 2_545
O7 Cd1 C12 117.61(8) 2_646 2_545
O3 Cd1 C12 28.03(8) 2_545 2_545
O1 Cd1 C12 101.17(7) . 2_545
N1 Cd1 C12 139.98(8) . 2_545
N2 Cd1 C12 83.84(8) . 2_545
O4 Cd1 C12 27.46(8) 2_545 2_545
O6 Cd2 N3 164.98(8) . .
O6 Cd2 O8 109.98(8) . 2_646
N3 Cd2 O8 83.97(8) . 2_646
O6 Cd2 O1 90.44(6) . .
N3 Cd2 O1 98.33(7) . .
O8 Cd2 O1 77.21(7) 2_646 .
O6 Cd2 N4 94.10(7) . .
N3 Cd2 N4 71.10(8) . .
O8 Cd2 N4 140.29(8) 2_646 .
O1 Cd2 N4 135.40(7) . .
O6 Cd2 O5 55.47(7) . .
N3 Cd2 O5 121.66(7) . .
O8 Cd2 O5 88.55(7) 2_646 .
O1 Cd2 O5 135.93(6) . .
N4 Cd2 O5 79.53(7) . .
O6 Cd2 O2 86.27(7) . .
N3 Cd2 O2 89.16(7) . .
O8 Cd2 O2 128.69(7) 2_646 .
O1 Cd2 O2 53.58(6) . .
N4 Cd2 O2 82.44(7) . .
O5 Cd2 O2 135.77(7) . .
O6 Cd2 C13 28.08(8) . .
N3 Cd2 C13 145.76(8) . .
O8 Cd2 C13 102.78(8) 2_646 .
O1 Cd2 C13 115.91(7) . .
N4 Cd2 C13 83.67(8) . .
O5 Cd2 C13 27.65(8) . .
O2 Cd2 C13 110.56(8) . .
C13 O6 Cd2 94.57(16) . .
C1 O1 Cd1 143.56(16) . .
C1 O1 Cd2 97.10(15) . .
Cd1 O1 Cd2 117.32(8) . .
C13 O5 Cd2 86.34(15) . .
O2 C1 O1 119.8(2) . .
O2 C1 C2 122.3(2) . .
O1 C1 C2 117.9(2) . .
C1 O2 Cd2 89.46(16) . .
C25 N1 C35 119.2(2) . .
C25 N1 Cd1 124.43(19) . .
C35 N1 Cd1 116.41(18) . .
C37 N3 C47 119.4(2) . .
C37 N3 Cd2 123.87(19) . .
C47 N3 Cd2 116.76(18) . .
O5 C13 O6 122.5(2) . .
O5 C13 C14 118.8(2) . .
O6 C13 C14 118.7(3) . .
O5 C13 Cd2 66.02(14) . .
O6 C13 Cd2 57.34(13) . .
C14 C13 Cd2 167.0(2) . .
C46 N4 C48 118.0(2) . .
C46 N4 Cd2 126.60(19) . .
C48 N4 Cd2 115.38(18) . .
C9 C4 C5 118.4(2) . .
C9 C4 C3 117.6(2) . .
C5 C4 C3 123.8(3) . .
C34 N2 C36 117.7(2) . .
C34 N2 Cd1 126.55(18) . .
C36 N2 Cd1 115.71(18) . .
C2 C3 C4 126.5(3) . .
C15 C14 C13 121.5(3) . .
N1 C35 C28 122.5(3) . .
N1 C35 C36 119.7(2) . .
C28 C35 C36 117.8(3) . .
N3 C47 C40 122.9(3) . .
N3 C47 C48 119.3(2) . .
C40 C47 C48 117.8(3) . .
C3 C2 C1 121.1(2) . .
C44 C43 C48 118.1(3) . .
C44 C43 C42 122.3(3) . .
C48 C43 C42 119.7(3) . .
C18 C19 C20 118.3(2) . .
C18 C19 C22 119.0(3) . .
C20 C19 C22 122.7(2) . .
N1 C25 C26 122.2(3) . .
C32 C31 C36 118.6(3) . .
C32 C31 C30 121.9(3) . .
C36 C31 C30 119.5(3) . .
C21 C20 C19 121.4(2) . .
C14 C15 C16 126.5(3) . .
C8 C9 C4 121.4(2) . .
N2 C34 C33 123.9(3) . .
C20 C21 C16 120.0(3) . .
C6 C5 C4 120.1(3) . .
C17 C16 C21 118.9(2) . .
C17 C16 C15 118.6(2) . .
C21 C16 C15 122.4(2) . .
C9 C8 C7 120.1(3) . .
C30 C29 C28 121.7(3) . .
N3 C37 C38 121.4(3) . .
C44 C45 C46 119.6(3) . .
C41 C42 C43 120.0(3) . .
C39 C40 C47 115.7(3) . .
C39 C40 C41 124.1(3) . .
C47 C40 C41 120.2(3) . .
C33 C32 C31 118.7(3) . .
C17 C18 C19 120.6(3) . .
C27 C26 C25 118.9(3) . .
C29 C30 C31 120.3(3) . .
C18 C17 C16 120.7(3) . .
C32 C33 C34 119.1(3) . .
N2 C36 C31 122.0(3) . .
N2 C36 C35 117.2(2) . .
C31 C36 C35 120.8(3) . .
C38 C39 C40 121.1(3) . .
N4 C46 C45 123.0(3) . .
C39 C38 C37 119.5(3) . .
C35 C28 C27 116.9(3) . .
C35 C28 C29 119.8(3) . .
C27 C28 C29 123.3(3) . .
C26 C27 C28 120.4(3) . .
C45 C44 C43 118.9(3) . .
C42 C41 C40 122.0(3) . .
N4 C48 C43 122.4(3) . .
N4 C48 C47 117.2(2) . .
C43 C48 C47 120.4(3) . .
C23 C22 C19 126.5(3) . .
C22 C23 C24 122.0(3) . .
O8 C24 O7 122.6(3) . .
O8 C24 C23 120.9(3) . .
O7 C24 C23 116.5(2) . .
C24 O7 Cd1 108.43(18) . 2_656
C24 O8 Cd2 157.6(2) . 2_656
C5 C6 C7 121.5(3) . .
C6 C7 C8 118.4(2) . .
C6 C7 C10 119.8(2) . .
C8 C7 C10 121.6(2) . .
C11 C10 C7 125.8(3) . .
C10 C11 C12 122.4(3) . .
O4 C12 O3 122.5(2) . .
O4 C12 C11 118.8(3) . .
O3 C12 C11 118.6(3) . .
O4 C12 Cd1 67.37(14) . 2
O3 C12 Cd1 56.26(13) . 2
C11 C12 Cd1 164.4(2) . 2
C12 O3 Cd1 95.71(16) . 2
C12 O4 Cd1 85.16(16) . 2

loop_
_geom_bond_atom_site_label_1
_geom_bond_atom_site_label_2
_geom_bond_distance
_geom_bond_site_symmetry_2
Cd1 O7 2.256(2) 2_646
Cd1 O3 2.2579(18) 2_545
Cd1 O1 2.2581(18) .
Cd1 N1 2.323(2) .
Cd1 N2 2.395(2) .
Cd1 O4 2.503(2) 2_545
Cd1 C12 2.702(3) 2_545
Cd2 O6 2.2720(18) .
Cd2 N3 2.314(2) .
Cd2 O8 2.318(2) 2_646
Cd2 O1 2.3425(17) .
Cd2 N4 2.389(2) .
Cd2 O5 2.4629(19) .
Cd2 O2 2.5242(19) .
Cd2 C13 2.690(3) .
O6 C13 1.270(3) .
O1 C1 1.287(3) .
O5 C13 1.251(3) .
C1 O2 1.256(3) .
C1 C2 1.477(3) .
N1 C25 1.334(3) .
N1 C35 1.359(4) .
N3 C37 1.335(4) .
N3 C47 1.358(4) .
C13 C14 1.483(3) .
N4 C46 1.323(4) .
N4 C48 1.356(3) .
C4 C9 1.397(4) .
C4 C5 1.406(4) .
C4 C3 1.467(4) .
N2 C34 1.322(3) .
N2 C36 1.348(3) .
C3 C2 1.322(4) .
C14 C15 1.334(4) .
C35 C28 1.405(4) .
C35 C36 1.449(4) .
C47 C40 1.410(4) .
C47 C48 1.449(4) .
C43 C44 1.405(5) .
C43 C48 1.419(4) .
C43 C42 1.426(4) .
C19 C18 1.399(4) .
C19 C20 1.398(4) .
C19 C22 1.458(4) .
C25 C26 1.394(4) .
C31 C32 1.400(4) .
C31 C36 1.420(4) .
C31 C30 1.427(4) .
C20 C21 1.374(4) .
C15 C16 1.455(3) .
C9 C8 1.370(4) .
C34 C33 1.404(4) .
C21 C16 1.406(4) .
C5 C6 1.370(4) .
C16 C17 1.393(4) .
C8 C7 1.409(4) .
C29 C30 1.343(5) .
C29 C28 1.459(4) .
C37 C38 1.395(4) .
C45 C44 1.360(4) .
C45 C46 1.414(4) .
C42 C41 1.351(5) .
C40 C39 1.409(4) .
C40 C41 1.432(5) .
C32 C33 1.362(4) .
C18 C17 1.384(4) .
C26 C27 1.379(5) .
C39 C38 1.365(5) .
C28 C27 1.405(4) .
C22 C23 1.326(4) .
C23 C24 1.477(4) .
C24 O8 1.238(3) .
C24 O7 1.281(3) .
O7 Cd1 2.256(2) 2_656
O8 Cd2 2.318(2) 2_656
C6 C7 1.395(4) .
C7 C10 1.458(3) .
C10 C11 1.334(4) .
C11 C12 1.479(3) .
C12 O4 1.250(3) .
C12 O3 1.276(3) .
C12 Cd1 2.702(3) 2
O3 Cd1 2.2579(18) 2
O4 Cd1 2.503(2) 2
